data_1532829
loop_
_publ_author_name
'Okrusch, M.'
'Brummer, A.'
'Hock, R.'
'Schuessler, U.'
'Baier, M.'
'Theisinger, H.'

_publ_section_title
;
 Intergrown niobian rutile phases with Sc- and W-rich ferrocolumbite: an
 electron-microprobe and Rietveld study
;
_journal_name_full 'American Mineralogist'
_journal_page_first 986
_journal_page_last 995
_journal_volume 88
_journal_year 2003
_chemical_formula_sum 'Fe0.794 Mn0.067 Nb1.578 O6 Sc0.047 Sn0.015 Ta0.078 Ti0.335 W0.044'
_chemical_name_systematic
;
(Nb1.578 Sn0.015 Ta0.078 W0.044 Sc0.047 Ti0.335 Mn0.067 Fe0.794) O6
;
_space_group_IT_number 60
_symmetry_space_group_name_Hall '-P 2n 2ab'
_symmetry_space_group_name_H-M 'P b c n'
_cell_angle_alpha 90
_cell_angle_beta 90
_cell_angle_gamma 90
_cell_formula_units_Z 4
_cell_length_a 14.174
_cell_length_b 5.692
_cell_length_c 5.065
_cell_volume 408.636
_citation_journal_id_ASTM AMMIAY
_cod_data_source_file Okrusch_AMMIAY_2003_48.cif
_cod_data_source_block Fe0.794Mn0.067Nb1.578O6Sc0.047Sn0.015Ta0.078Ti0.335W0.044
_cod_original_cell_volume 408.6361
_cod_original_formula_sum
;
Fe0.794 Mn0.067 Nb1.578 O6 Sc0.047 Sn0.015 Ta0.078 Ti0.335 W0.044
;
_cod_database_code 1532829

loop_
_symmetry_equiv_pos_as_xyz
x,y,z
-x+1/2,-y+1/2,z+1/2
x+1/2,-y+1/2,-z
-x,y,-z+1/2
-x,-y,-z
x-1/2,y-1/2,-z-1/2
-x-1/2,y-1/2,z
x,-y,z-1/2

loop_
_atom_site_label
_atom_site_type_symbol
_atom_site_fract_x
_atom_site_fract_y
_atom_site_fract_z
_atom_site_occupancy
_atom_site_U_iso_or_equiv
O1 O-2 0.0941 0.107 0.072 1 0.0
Sn1 Sn+4 0 0.3327 0.25 0.001 0.0
Sc2 Sc+3 0.16391 0.1725 0.7462 0.007 0.0
W1 W+6 0 0.3327 0.25 0.003 0.0
O2 O-2 0.4211 0.117 0.09 1 0.0
Fe2 Fe+2 0 0.3327 0.25 0.513 0.0
Fe1 Fe+3 0 0.3327 0.25 0.04 0.0
Ta1 Ta+5 0 0.3327 0.25 0.006 0.0
O3 O-2 0.7577 0.12 0.082 1 0.0
Ti2 Ti+4 0.16391 0.1725 0.7462 0.051 0.0
W2 W+6 0.16391 0.1725 0.7462 0.02 0.0
Sn2 Sn+4 0.16391 0.1725 0.7462 0.007 0.0
Fe3 Fe+3 0.16391 0.1725 0.7462 0.121 0.0
Sc1 Sc+3 0 0.3327 0.25 0.033 0.0
Nb1 Nb+5 0 0.3327 0.25 0.114 0.0
Mn1 Mn+2 0 0.3327 0.25 0.047 0.0
Ti1 Ti+4 0 0.3327 0.25 0.233 0.0
Mn2 Mn+2 0.16391 0.1725 0.7462 0.01 0.0
Ta2 Ta+5 0.16391 0.1725 0.7462 0.036 0.0
Nb2 Nb+5 0.16391 0.1725 0.7462 0.732 0.0
